data_7023805
loop_
_publ_author_name
'Yang, Jiajia'
'Clegg, Jack K.'
'Jiang, Qibai'
'Lui, Xiaoming'
'Yan, Hong'
'Zhong, Wei'
'Beves, Jonathon E.'

_publ_section_title
;
 Multi-pyridine decorated Fe(ii) and Ru(ii) complexes by Pd(0)-catalysed
 cross couplings: new building blocks for metallosupramolecular
 assemblies.
;
_journal_issue 44
_journal_name_full 'Dalton transactions (Cambridge, England : 2003)'
_journal_page_first 15625
_journal_page_last 15636
_journal_paper_doi 10.1039/c3dt52331d
_journal_volume 42
_journal_year 2013
_chemical_formula_moiety 'C70 H42 N10 Ru, 2(F6 P), 4(C4 H10 O)'
_chemical_formula_sum 'C86 H82 F12 N10 O4 P2 Ru'
_chemical_formula_weight 1710.63
_chemical_name_systematic
; 
 ? 
;
_space_group_IT_number 70
_symmetry_cell_setting orthorhombic
_symmetry_space_group_name_Hall '-F 2uv 2vw'
_symmetry_space_group_name_H-M 'F d d d :2'
_atom_sites_solution_hydrogens geom
_atom_sites_solution_primary direct
_atom_sites_solution_secondary difmap
_audit_creation_method SHELXL-97
_cell_angle_alpha 90.00
_cell_angle_beta 90.00
_cell_angle_gamma 90.00
_cell_formula_units_Z 8
_cell_length_a 21.841(3)
_cell_length_b 25.024(2)
_cell_length_c 34.582(3)
_cell_measurement_reflns_used 8136
_cell_measurement_temperature 293(2)
_cell_measurement_theta_max 24.98
_cell_measurement_theta_min 2.47
_cell_volume 18901(3)
_computing_cell_refinement SMART
_computing_data_collection 'SMART (Bruker, 2000)'
_computing_data_reduction 'SAINT (Bruker, 2000)'
_computing_molecular_graphics SHELXTL
_computing_publication_material SHELXTL
_computing_structure_refinement SHELXTL
_computing_structure_solution 'SHELXTL (Bruker, 2000)'
_diffrn_ambient_temperature 293(2)
_diffrn_measured_fraction_theta_full 1.000
_diffrn_measured_fraction_theta_max 1.000
_diffrn_measurement_device_type 'Bruker Smart Apex CCD '
_diffrn_measurement_method 'phi and omega scans'
_diffrn_radiation_monochromator graphite
_diffrn_radiation_source 'sealed tube'
_diffrn_radiation_type MoK\a
_diffrn_radiation_wavelength 0.71073
_diffrn_reflns_av_R_equivalents 0.0978
_diffrn_reflns_av_sigmaI/netI 0.0924
_diffrn_reflns_limit_h_max 26
_diffrn_reflns_limit_h_min -26
_diffrn_reflns_limit_k_max 30
_diffrn_reflns_limit_k_min -30
_diffrn_reflns_limit_l_max 38
_diffrn_reflns_limit_l_min -42
_diffrn_reflns_number 37508
_diffrn_reflns_theta_full 26.00
_diffrn_reflns_theta_max 26.00
_diffrn_reflns_theta_min 1.37
_exptl_absorpt_coefficient_mu 0.273
_exptl_absorpt_correction_T_max 0.8
_exptl_absorpt_correction_T_min 0.7
_exptl_absorpt_correction_type multi-scan
_exptl_absorpt_process_details 'SADABS; Bruker, 2000'
_exptl_crystal_density_diffrn 1.202
_exptl_crystal_density_method 'not measured'
_exptl_crystal_F_000 7056
_exptl_crystal_size_max 0.24
_exptl_crystal_size_mid 0.22
_exptl_crystal_size_min 0.20
_refine_diff_density_max 0.853
_refine_diff_density_min -0.689
_refine_diff_density_rms 0.077
_refine_ls_extinction_method none
_refine_ls_goodness_of_fit_ref 1.023
_refine_ls_hydrogen_treatment constr
_refine_ls_matrix_type full
_refine_ls_number_parameters 312
_refine_ls_number_reflns 4660
_refine_ls_number_restraints 0
_refine_ls_restrained_S_all 1.023
_refine_ls_R_factor_all 0.0616
_refine_ls_R_factor_gt 0.0514
_refine_ls_shift/su_max 0.000
_refine_ls_shift/su_mean 0.000
_refine_ls_structure_factor_coef Fsqd
_refine_ls_weighting_details 'calc w=1/[\s^2^(Fo^2^)+(0.04P)^2^+1.22P] where P=(Fo^2^+2Fc^2^)/3'
_refine_ls_weighting_scheme calc
_refine_ls_wR_factor_gt 0.1082
_refine_ls_wR_factor_ref 0.1092
_reflns_number_gt 2980
_reflns_number_total 4660
_reflns_threshold_expression >2sigma(I)
_cod_data_source_file c3dt52331d.txt
_cod_data_source_block 1
_cod_depositor_comments
;
The following automatic conversions were performed:

'_symmetry_cell_setting' value 'Orthorhombic' changed to
'orthorhombic' according to
/home/saulius/struct/CIF-dictionaries/cif_core.dic dictionary named
'cif_core.dic' version 2.4.2 from 2011-04-26.

Automatic conversion script
Id: cif_fix_values 1891 2012-01-12 08:04:46Z andrius 
;
_cod_original_cell_volume 18900(4)
_cod_original_sg_symbol_H-M 'Fddd '
_cod_database_code 7023805

loop_
_symmetry_equiv_pos_as_xyz
'x, y, z'
'-x+1/4, -y+1/4, z'
'x, -y+1/4, -z+1/4'
'-x+1/4, y, -z+1/4'
'x, y+1/2, z+1/2'
'-x+1/4, -y+3/4, z+1/2'
'x, -y+3/4, -z+3/4'
'-x+1/4, y+1/2, -z+3/4'
'x+1/2, y, z+1/2'
'-x+3/4, -y+1/4, z+1/2'
'x+1/2, -y+1/4, -z+3/4'
'-x+3/4, y, -z+3/4'
'x+1/2, y+1/2, z'
'-x+3/4, -y+3/4, z'
'x+1/2, -y+3/4, -z+1/4'
'-x+3/4, y+1/2, -z+1/4'
'-x, -y, -z'
'x-1/4, y-1/4, -z'
'-x, y-1/4, z-1/4'
'x-1/4, -y, z-1/4'
'-x, -y+1/2, -z+1/2'
'x-1/4, y+1/4, -z+1/2'
'-x, y+1/4, z+1/4'
'x-1/4, -y+1/2, z+1/4'
'-x+1/2, -y, -z+1/2'
'x+1/4, y-1/4, -z+1/2'
'-x+1/2, y-1/4, z+1/4'
'x+1/4, -y, z+1/4'
'-x+1/2, -y+1/2, -z'
'x+1/4, y+1/4, -z'
'-x+1/2, y+1/4, z-1/4'
'x+1/4, -y+1/2, z-1/4'

loop_
_atom_site_label
_atom_site_type_symbol
_atom_site_fract_x
_atom_site_fract_y
_atom_site_fract_z
_atom_site_U_iso_or_equiv
_atom_site_adp_type
_atom_site_occupancy
_atom_site_symmetry_multiplicity
_atom_site_calc_flag
_atom_site_refinement_flags
_atom_site_disorder_assembly
_atom_site_disorder_group
C1 C 1.02999(13) 0.03499(11) 0.11214(9) 0.0396(8) Uani 1 1 d . . .
H1 H 1.0363 0.0403 0.0858 0.048 Uiso 1 1 calc R . .
C2 C 0.99113(14) -0.00381(12) 0.12324(9) 0.0415(8) Uani 1 1 d . . .
H2 H 0.9718 -0.0250 0.1048 0.050 Uiso 1 1 calc R . .
C3 C 0.97986(13) -0.01227(12) 0.16269(9) 0.0450(8) Uani 1 1 d . . .
H3 H 0.9531 -0.0389 0.1709 0.054 Uiso 1 1 calc R . .
C4 C 1.00975(13) 0.02010(12) 0.18914(9) 0.0422(8) Uani 1 1 d . . .
H4 H 1.0025 0.0163 0.2155 0.051 Uiso 1 1 calc R . .
C5 C 1.05046(12) 0.05807(11) 0.17589(9) 0.0394(7) Uani 1 1 d . . .
C6 C 1.08767(12) 0.09197(11) 0.20151(9) 0.0385(8) Uani 1 1 d . . .
C7 C 1.08696(12) 0.09183(11) 0.24136(9) 0.0354(7) Uani 1 1 d . . .
H7 H 1.0604 0.0690 0.2543 0.042 Uiso 1 1 calc R . .
C8 C 1.1250 0.1250 0.26248(13) 0.0379(10) Uani 1 2 d S . .
C9 C 1.1250 0.1250 0.30510(11) 0.0353(10) Uani 1 2 d S . .
C10 C 1.07333(12) 0.11067(11) 0.32583(9) 0.0374(7) Uani 1 1 d . . .
H10 H 1.0383 0.1003 0.3125 0.045 Uiso 1 1 calc R . .
C11 C 1.07208(13) 0.11132(11) 0.36668(9) 0.0369(7) Uani 1 1 d . . .
C12 C 1.1250 0.1250 0.38594(13) 0.0377(10) Uani 1 2 d S . .
H12 H 1.1250 0.1250 0.4128 0.045 Uiso 1 2 calc SR . .
C13 C 1.01605(14) 0.09797(12) 0.38721(9) 0.0414(8) Uani 1 1 d . . .
C14 C 0.97094(14) 0.08889(12) 0.40353(9) 0.0408(8) Uani 1 1 d . . .
C15 C 0.91561(13) 0.07630(12) 0.42428(9) 0.0429(8) Uani 1 1 d . . .
C16 C 0.88372(12) 0.11496(13) 0.44512(9) 0.0419(8) Uani 1 1 d . . .
H16 H 0.8972 0.1502 0.4455 0.050 Uiso 1 1 calc R . .
C17 C 0.83274(13) 0.10040(14) 0.46489(9) 0.0460(8) Uani 1 1 d . . .
H17 H 0.8115 0.1270 0.4781 0.055 Uiso 1 1 calc R . .
C18 C 0.84222(14) 0.01555(13) 0.44841(9) 0.0448(8) Uani 1 1 d . . .
H18 H 0.8287 -0.0196 0.4502 0.054 Uiso 1 1 calc R . .
C19 C 0.89231(13) 0.02548(13) 0.42710(9) 0.0457(8) Uani 1 1 d . . .
H19 H 0.9115 -0.0024 0.4141 0.055 Uiso 1 1 calc R . .
F1 F 0.50376(7) 0.30654(6) 0.77109(5) 0.0474(5) Uani 1 1 d . . .
F2 F 0.46446(7) 0.27692(6) 0.71578(5) 0.0490(5) Uani 1 1 d . . .
F3 F 0.56211(7) 0.26146(6) 0.72730(5) 0.0469(5) Uani 1 1 d . . .
N1 N 1.05999(10) 0.06638(9) 0.13724(7) 0.0374(6) Uani 1 1 d . . .
N2 N 1.1250 0.1250 0.18278(10) 0.0342(8) Uani 1 2 d S . .
N3 N 0.81145(11) 0.05226(11) 0.46675(8) 0.0481(7) Uani 1 1 d . . .
P1 P 0.5000 0.2500 0.7500 0.0420(3) Uani 1 2 d S . .
Ru1 Ru 1.1250 0.1250 0.1250 0.03617(17) Uani 1 4 d S . .
O1 O 0.99902(19) 0.13231(17) 0.51456(14) 0.0606(13) Uani 0.50 1 d P A 1
C20 C 1.0442(3) 0.0485(2) 0.48415(19) 0.0534(18) Uani 0.50 1 d P A 1
H20A H 1.0221 0.0448 0.4603 0.080 Uiso 0.50 1 calc PR A 1
H20B H 1.0224 0.0305 0.5044 0.080 Uiso 0.50 1 calc PR A 1
H20C H 1.0842 0.0330 0.4814 0.080 Uiso 0.50 1 calc PR A 1
C21 C 1.0503(3) 0.1076(3) 0.4942(2) 0.0542(18) Uani 0.50 1 d P A 1
H21A H 1.0867 0.1120 0.5100 0.065 Uiso 0.50 1 calc PR A 1
H21B H 1.0570 0.1272 0.4704 0.065 Uiso 0.50 1 calc PR A 1
C22 C 0.9458(3) 0.0986(3) 0.5212(2) 0.0593(19) Uani 0.50 1 d P A 1
H22A H 0.9585 0.0640 0.5308 0.071 Uiso 0.50 1 calc PR A 1
H22B H 0.9236 0.0934 0.4972 0.071 Uiso 0.50 1 calc PR A 1
C23 C 0.9039(3) 0.1271(3) 0.5516(2) 0.071(2) Uani 0.50 1 d P A 1
H23A H 0.8663 0.1076 0.5543 0.106 Uiso 0.50 1 calc PR A 1
H23B H 0.8953 0.1628 0.5431 0.106 Uiso 0.50 1 calc PR A 1
H23C H 0.9245 0.1283 0.5761 0.106 Uiso 0.50 1 calc PR A 1
O2 O 0.9652(2) 0.0719(2) 0.60820(16) 0.0706(14) Uani 0.50 1 d P . 2
C24 C 1.0106(3) 0.1598(3) 0.6185(2) 0.068(2) Uani 0.50 1 d P . 2
H24A H 1.0097 0.1910 0.6346 0.102 Uiso 0.50 1 d PR . 2
H24B H 1.0507 0.1441 0.6193 0.102 Uiso 0.50 1 d PR . 2
H24C H 1.0010 0.1697 0.5923 0.102 Uiso 0.50 1 d PR . 2
C25 C 0.9632(3) 0.1192(8) 0.6334(5) 0.070(4) Uani 0.50 1 d P . 2
H25A H 0.9724 0.1094 0.6595 0.084 Uiso 0.50 1 d PR . 2
H25B H 0.9231 0.1348 0.6328 0.084 Uiso 0.50 1 d PR . 2
C26 C 0.9088(3) 0.0391(3) 0.6085(2) 0.061(2) Uani 0.50 1 d P . 2
H26A H 0.8810 0.0491 0.6292 0.073 Uiso 0.50 1 calc PR . 2
H26B H 0.9175 0.0011 0.6099 0.073 Uiso 0.50 1 calc PR . 2
C27 C 0.8850(3) 0.0564(3) 0.5679(2) 0.063(2) Uani 0.50 1 d P . 2
H27A H 0.8604 0.0880 0.5705 0.094 Uiso 0.50 1 calc PR . 2
H27B H 0.8608 0.0282 0.5570 0.094 Uiso 0.50 1 calc PR . 2
H27C H 0.9192 0.0638 0.5513 0.094 Uiso 0.50 1 calc PR . 2

loop_
_atom_site_aniso_label
_atom_site_aniso_U_11
_atom_site_aniso_U_22
_atom_site_aniso_U_33
_atom_site_aniso_U_23
_atom_site_aniso_U_13
_atom_site_aniso_U_12
C1 0.0440(17) 0.0436(19) 0.0314(19) -0.0092(14) -0.0110(14) -0.0069(15)
C2 0.0492(18) 0.0428(19) 0.032(2) -0.0069(14) -0.0096(15) -0.0141(15)
C3 0.0494(18) 0.0454(19) 0.040(2) -0.0141(16) 0.0100(16) -0.0158(16)
C4 0.0493(18) 0.0487(19) 0.0286(19) -0.0106(15) 0.0081(15) -0.0123(16)
C5 0.0416(16) 0.0445(18) 0.032(2) -0.0125(15) -0.0096(15) -0.0104(15)
C6 0.0378(17) 0.0376(18) 0.040(2) 0.0050(14) -0.0123(15) -0.0146(15)
C7 0.0418(17) 0.0358(17) 0.0285(19) -0.0065(13) -0.0074(14) 0.0074(14)
C8 0.045(2) 0.039(2) 0.030(3) 0.000 0.000 0.010(2)
C9 0.052(2) 0.039(2) 0.015(2) 0.000 0.000 0.009(2)
C10 0.0348(15) 0.0454(18) 0.0318(19) -0.0120(14) 0.0085(14) 0.0036(14)
C11 0.0416(17) 0.0347(17) 0.034(2) -0.0089(14) 0.0135(15) 0.0096(14)
C12 0.039(2) 0.044(3) 0.029(3) 0.000 0.000 0.014(2)
C13 0.0415(18) 0.0434(19) 0.039(2) -0.0104(15) -0.0072(16) -0.0096(16)
C14 0.0424(18) 0.046(2) 0.034(2) 0.0074(15) 0.0087(15) 0.0138(15)
C15 0.0406(16) 0.0449(19) 0.043(2) 0.0125(16) 0.0137(15) 0.0111(15)
C16 0.0365(17) 0.047(2) 0.043(2) -0.0085(15) -0.0034(15) 0.0053(15)
C17 0.0439(18) 0.052(2) 0.043(2) -0.0138(17) 0.0019(16) -0.0038(17)
C18 0.0473(18) 0.0380(18) 0.049(2) 0.0084(15) 0.0183(17) -0.0044(16)
C19 0.0462(18) 0.045(2) 0.046(2) 0.0071(16) 0.0134(16) 0.0086(16)
F1 0.0489(10) 0.0524(10) 0.0409(11) -0.0084(8) 0.0143(8) 0.0134(9)
F2 0.0550(10) 0.0490(10) 0.0429(12) 0.0086(8) -0.0059(9) 0.0161(9)
F3 0.0476(10) 0.0473(10) 0.0459(12) 0.0079(8) 0.0141(9) 0.0126(8)
N1 0.0408(13) 0.0428(15) 0.0286(15) -0.0126(11) -0.0048(12) -0.0096(12)
N2 0.0429(19) 0.0338(19) 0.026(2) 0.000 0.000 -0.0108(17)
N3 0.0431(14) 0.0534(18) 0.0480(19) 0.0078(14) 0.0066(13) -0.0062(14)
P1 0.0505(7) 0.0421(7) 0.0334(7) 0.0070(5) 0.0075(6) 0.0156(6)
Ru1 0.0416(3) 0.0384(3) 0.0286(3) 0.000 0.000 0.000
O1 0.057(3) 0.066(3) 0.059(4) -0.011(2) 0.011(3) -0.016(2)
C20 0.054(4) 0.060(4) 0.046(5) -0.007(3) 0.009(3) -0.013(3)
C21 0.056(4) 0.063(4) 0.043(5) -0.011(3) 0.008(3) -0.017(4)
C22 0.053(4) 0.070(5) 0.056(5) 0.005(4) -0.016(4) -0.023(4)
C23 0.070(5) 0.067(5) 0.076(6) -0.030(4) -0.027(5) 0.022(4)
O2 0.071(3) 0.069(4) 0.072(4) -0.025(3) -0.013(3) -0.014(3)
C24 0.065(5) 0.077(5) 0.063(6) -0.020(4) 0.018(4) -0.029(4)
C25 0.084(5) 0.044(8) 0.082(15) 0.021(7) 0.032(6) 0.008(6)
C26 0.046(4) 0.058(5) 0.080(6) 0.010(4) 0.000(4) 0.003(4)
C27 0.050(4) 0.054(4) 0.085(7) -0.014(4) 0.009(4) -0.007(4)

loop_
_atom_type_symbol
_atom_type_description
_atom_type_scat_dispersion_real
_atom_type_scat_dispersion_imag
_atom_type_scat_source
C C 0.0033 0.0016 'International Tables Vol C Tables 4.2.6.8 and 6.1.1.4'
H H 0.0000 0.0000 'International Tables Vol C Tables 4.2.6.8 and 6.1.1.4'
F F 0.0171 0.0103 'International Tables Vol C Tables 4.2.6.8 and 6.1.1.4'
N N 0.0061 0.0033 'International Tables Vol C Tables 4.2.6.8 and 6.1.1.4'
P P 0.1023 0.0942 'International Tables Vol C Tables 4.2.6.8 and 6.1.1.4'
Ru Ru -1.2594 0.8363 'International Tables Vol C Tables 4.2.6.8 and 6.1.1.4'
O O 0.0106 0.0060 'International Tables Vol C Tables 4.2.6.8 and 6.1.1.4'

loop_
_geom_angle_atom_site_label_1
_geom_angle_atom_site_label_2
_geom_angle_atom_site_label_3
_geom_angle
_geom_angle_site_symmetry_1
_geom_angle_site_symmetry_3
N1 C1 C2 123.1(3) . .
N1 C1 H1 118.5 . .
C2 C1 H1 118.5 . .
C1 C2 C3 119.8(3) . .
C1 C2 H2 120.1 . .
C3 C2 H2 120.1 . .
C4 C3 C2 118.1(3) . .
C4 C3 H3 120.9 . .
C2 C3 H3 120.9 . .
C5 C4 C3 119.2(3) . .
C5 C4 H4 120.4 . .
C3 C4 H4 120.4 . .
N1 C5 C4 121.8(3) . .
N1 C5 C6 114.6(3) . .
C4 C5 C6 123.6(3) . .
N2 C6 C7 119.7(3) . .
N2 C6 C5 113.8(3) . .
C7 C6 C5 126.5(3) . .
C6 C7 C8 121.3(3) . .
C6 C7 H7 119.3 . .
C8 C7 H7 119.3 . .
C7 C8 C7 116.3(4) 2_755 .
C7 C8 C9 121.9(2) 2_755 .
C7 C8 C9 121.9(2) . .
C10 C9 C10 117.6(4) . 2_755
C10 C9 C8 121.20(19) . .
C10 C9 C8 121.20(19) 2_755 .
C9 C10 C11 122.0(3) . .
C9 C10 H10 119.0 . .
C11 C10 H10 119.0 . .
C12 C11 C10 118.1(3) . .
C12 C11 C13 121.8(3) . .
C10 C11 C13 120.1(3) . .
C11 C12 C11 122.1(4) 2_755 .
C11 C12 H12 118.9 2_755 .
C11 C12 H12 118.9 . .
C14 C13 C11 178.0(3) . .
C13 C14 C15 178.4(3) . .
C19 C15 C16 114.9(3) . .
C19 C15 C14 123.3(3) . .
C16 C15 C14 121.7(3) . .
C17 C16 C15 119.0(3) . .
C17 C16 H16 120.5 . .
C15 C16 H16 120.5 . .
N3 C17 C16 124.8(3) . .
N3 C17 H17 117.6 . .
C16 C17 H17 117.6 . .
N3 C18 C19 123.9(3) . .
N3 C18 H18 118.1 . .
C19 C18 H18 118.1 . .
C18 C19 C15 120.8(3) . .
C18 C19 H19 119.6 . .
C15 C19 H19 119.6 . .
C1 N1 C5 117.9(3) . .
C1 N1 Ru1 127.8(2) . .
C5 N1 Ru1 114.13(17) . .
C6 N2 C6 121.7(4) . 2_755
C6 N2 Ru1 119.15(18) . .
C6 N2 Ru1 119.15(18) 2_755 .
C17 N3 C18 116.6(3) . .
F2 P1 F2 179.997(1) . 21_656
F2 P1 F3 88.41(9) . .
F2 P1 F3 91.59(9) 21_656 .
F2 P1 F3 91.60(9) . 21_656
F2 P1 F3 88.40(9) 21_656 21_656
F3 P1 F3 179.995(1) . 21_656
F2 P1 F1 89.40(8) . .
F2 P1 F1 90.60(8) 21_656 .
F3 P1 F1 91.25(8) . .
F3 P1 F1 88.75(8) 21_656 .
F2 P1 F1 90.60(8) . 21_656
F2 P1 F1 89.40(8) 21_656 21_656
F3 P1 F1 88.75(8) . 21_656
F3 P1 F1 91.26(8) 21_656 21_656
F1 P1 F1 180.00(10) . 21_656
N2 Ru1 N2 180.0 . 3
N2 Ru1 N1 78.29(7) . .
N2 Ru1 N1 101.71(7) 3 .
N2 Ru1 N1 78.29(7) . 2_755
N2 Ru1 N1 101.71(7) 3 2_755
N1 Ru1 N1 156.58(13) . 2_755
N2 Ru1 N1 101.71(7) . 3
N2 Ru1 N1 78.29(7) 3 3
N1 Ru1 N1 94.16(13) . 3
N1 Ru1 N1 90.57(13) 2_755 3
N2 Ru1 N1 101.71(7) . 4_755
N2 Ru1 N1 78.29(7) 3 4_755
N1 Ru1 N1 90.57(13) . 4_755
N1 Ru1 N1 94.16(13) 2_755 4_755
N1 Ru1 N1 156.58(13) 3 4_755
C22 O1 C21 116.4(5) . .
O1 C21 C20 116.9(5) . .
O1 C21 H21A 108.1 . .
C20 C21 H21A 108.1 . .
O1 C21 H21B 108.1 . .
C20 C21 H21B 108.1 . .
H21A C21 H21B 107.3 . .
O1 C22 C23 108.0(5) . .
O1 C22 H22A 110.1 . .
C23 C22 H22A 110.1 . .
O1 C22 H22B 110.1 . .
C23 C22 H22B 110.1 . .
H22A C22 H22B 108.4 . .
C24 O2 C25 53.0(4) 3_556 .
C24 O2 C26 142.2(6) 3_556 .
C25 O2 C26 114.8(5) . .
C24 O2 C25 64.8(5) 3_556 3_556
C26 O2 C25 121.3(5) . 3_556
C25 C24 O2 68.1(10) 3_556 3_556
O2 C24 C25 62.1(8) 3_556 .
C25 C24 C24 57.1(7) 3_556 3_556
O2 C24 C24 100.2(5) 3_556 3_556
C25 C24 H24A 118.6 3_556 .
O2 C24 H24A 50.6 3_556 .
C25 C24 H24A 109.1 . .
C24 C24 H24A 129.8 3_556 .
C25 C24 H24B 120.8 3_556 .
O2 C24 H24B 141.8 3_556 .
C25 C24 H24B 109.5 . .
C24 C24 H24B 66.2 3_556 .
H24A C24 H24B 109.5 . .
C25 C24 H24C 85.6 3_556 .
O2 C24 H24C 108.2 3_556 .
C25 C24 H24C 109.8 . .
C24 C24 H24C 119.1 3_556 .
H24A C24 H24C 109.5 . .
H24B C24 H24C 109.5 . .
C25 C25 C24 102(3) 3_556 3_556
C25 C25 O2 80(4) 3_556 .
C24 C25 O2 59.0(9) 3_556 .
C25 C25 O2 75(4) 3_556 3_556
C24 C25 O2 123.4(11) 3_556 3_556
O2 C25 O2 154.7(8) . 3_556
C25 C25 C24 53.5(19) 3_556 .
C24 C25 C24 79.2(8) 3_556 .
O2 C25 C24 108.3(10) . .
O2 C25 C24 53.1(7) 3_556 .
C25 C25 H25A 163.6 3_556 .
C24 C25 H25A 74.2 3_556 .
O2 C25 H25A 110.2 . .
O2 C25 H25A 93.6 3_556 .
C24 C25 H25A 110.2 . .
C25 C25 H25B 78.5 3_556 .
C24 C25 H25B 168.1 3_556 .
O2 C25 H25B 109.9 . .
O2 C25 H25B 68.4 3_556 .
C24 C25 H25B 109.9 . .
H25A C25 H25B 108.3 . .
O2 C26 C27 96.7(5) . .
O2 C26 H26A 112.4 . .
C27 C26 H26A 112.4 . .
O2 C26 H26B 112.4 . .
C27 C26 H26B 112.4 . .
H26A C26 H26B 110.0 . .
C26 C27 H27A 109.5 . .
C26 C27 H27B 109.5 . .
H27A C27 H27B 109.5 . .
C26 C27 H27C 109.5 . .
H27A C27 H27C 109.5 . .
H27B C27 H27C 109.5 . .

loop_
_geom_bond_atom_site_label_1
_geom_bond_atom_site_label_2
_geom_bond_distance
_geom_bond_site_symmetry_2
C1 N1 1.342(3) .
C1 C2 1.346(4) .
C1 H1 0.9300 .
C2 C3 1.402(4) .
C2 H2 0.9300 .
C3 C4 1.385(4) .
C3 H3 0.9300 .
C4 C5 1.379(4) .
C4 H4 0.9300 .
C5 N1 1.369(4) .
C5 C6 1.471(4) .
C6 N2 1.329(3) .
C6 C7 1.378(4) .
C7 C8 1.383(3) .
C7 H7 0.9300 .
C8 C7 1.383(3) 2_755
C8 C9 1.474(6) .
C9 C10 1.384(3) .
C9 C10 1.384(3) 2_755
C10 C11 1.413(4) .
C10 H10 0.9300 .
C11 C12 1.377(4) .
C11 C13 1.454(4) .
C12 C11 1.377(4) 2_755
C12 H12 0.9300 .
C13 C14 1.158(4) .
C14 C15 1.440(4) .
C15 C19 1.373(4) .
C15 C16 1.393(4) .
C16 C17 1.357(4) .
C16 H16 0.9300 .
C17 N3 1.293(4) .
C17 H17 0.9300 .
C18 N3 1.303(4) .
C18 C19 1.342(4) .
C18 H18 0.9300 .
C19 H19 0.9300 .
F1 P1 1.5940(16) .
F2 P1 1.5675(16) .
F3 P1 1.5933(16) .
N1 Ru1 2.085(2) .
N2 C6 1.329(3) 2_755
N2 Ru1 1.998(3) .
P1 F2 1.5675(16) 21_656
P1 F3 1.5933(16) 21_656
P1 F1 1.5940(16) 21_656
Ru1 N2 1.998(3) 3
Ru1 N1 2.085(2) 2_755
Ru1 N1 2.085(2) 3
Ru1 N1 2.085(2) 4_755
O1 C22 1.454(7) .
O1 C21 1.460(7) .
C20 C21 1.525(8) .
C20 H20A 0.9600 .
C20 H20B 0.9600 .
C20 H20C 0.9600 .
C21 H21A 0.9700 .
C21 H21B 0.9700 .
C22 C23 1.566(10) .
C22 H22A 0.9700 .
C22 H22B 0.9700 .
C23 H23A 0.9600 .
C23 H23B 0.9600 .
C23 H23C 0.9600 .
O2 C24 1.359(8) 3_556
O2 C25 1.47(2) .
O2 C26 1.480(8) .
O2 C25 1.50(2) 3_556
C24 C25 1.265(13) 3_556
C24 O2 1.358(8) 3_556
C24 C25 1.538(12) .
C24 C24 1.800(15) 3_556
C24 H24A 0.9601 .
C24 H24B 0.9599 .
C24 H24C 0.9600 .
C25 C25 0.65(2) 3_556
C25 C24 1.265(13) 3_556
C25 O2 1.50(2) 3_556
C25 H25A 0.9599 .
C25 H25B 0.9599 .
C26 C27 1.559(10) .
C26 H26A 0.9700 .
C26 H26B 0.9700 .
C27 H27A 0.9600 .
C27 H27B 0.9600 .
C27 H27C 0.9600 .

loop_
_geom_torsion_atom_site_label_1
_geom_torsion_atom_site_label_2
_geom_torsion_atom_site_label_3
_geom_torsion_atom_site_label_4
_geom_torsion
_geom_torsion_site_symmetry_1
_geom_torsion_site_symmetry_4
N1 C1 C2 C3 1.0(5) . .
C1 C2 C3 C4 -0.1(4) . .
C2 C3 C4 C5 -1.8(4) . .
C3 C4 C5 N1 3.1(4) . .
C3 C4 C5 C6 -175.7(3) . .
N1 C5 C6 N2 -0.5(3) . .
C4 C5 C6 N2 178.4(2) . .
N1 C5 C6 C7 179.8(3) . .
C4 C5 C6 C7 -1.2(5) . .
N2 C6 C7 C8 -0.8(4) . .
C5 C6 C7 C8 178.8(2) . .
C6 C7 C8 C7 0.41(18) . 2_755
C6 C7 C8 C9 -179.59(18) . .
C7 C8 C9 C10 152.65(18) 2_755 .
C7 C8 C9 C10 -27.35(18) . .
C7 C8 C9 C10 -27.35(18) 2_755 2_755
C7 C8 C9 C10 152.65(18) . 2_755
C10 C9 C10 C11 1.14(18) 2_755 .
C8 C9 C10 C11 -178.86(18) . .
C9 C10 C11 C12 -2.2(4) . .
C9 C10 C11 C13 177.6(2) . .
C10 C11 C12 C11 1.07(17) . 2_755
C13 C11 C12 C11 -178.7(3) . 2_755
C19 C15 C16 C17 -2.1(4) . .
C14 C15 C16 C17 -178.3(3) . .
C15 C16 C17 N3 1.6(5) . .
N3 C18 C19 C15 2.0(5) . .
C16 C15 C19 C18 0.4(5) . .
C14 C15 C19 C18 176.7(3) . .
C2 C1 N1 C5 0.2(4) . .
C2 C1 N1 Ru1 176.3(2) . .
C4 C5 N1 C1 -2.3(4) . .
C6 C5 N1 C1 176.6(2) . .
C4 C5 N1 Ru1 -178.9(2) . .
C6 C5 N1 Ru1 0.1(3) . .
C7 C6 N2 C6 0.40(18) . 2_755
C5 C6 N2 C6 -179.3(3) . 2_755
C7 C6 N2 Ru1 -179.59(18) . .
C5 C6 N2 Ru1 0.7(3) . .
C16 C17 N3 C18 0.7(5) . .
C19 C18 N3 C17 -2.5(5) . .
C6 N2 Ru1 N1 -0.55(15) . .
C6 N2 Ru1 N1 179.46(15) 2_755 .
C6 N2 Ru1 N1 179.45(15) . 2_755
C6 N2 Ru1 N1 -0.54(15) 2_755 2_755
C6 N2 Ru1 N1 91.32(15) . 3
C6 N2 Ru1 N1 -88.67(15) 2_755 3
C6 N2 Ru1 N1 -88.68(15) . 4_755
C6 N2 Ru1 N1 91.33(15) 2_755 4_755
C1 N1 Ru1 N2 -175.9(2) . .
C5 N1 Ru1 N2 0.23(18) . .
C1 N1 Ru1 N2 4.1(2) . 3
C5 N1 Ru1 N2 -179.77(18) . 3
C1 N1 Ru1 N1 -175.9(2) . 2_755
C5 N1 Ru1 N1 0.23(18) . 2_755
C1 N1 Ru1 N1 83.0(2) . 3
C5 N1 Ru1 N1 -100.9(2) . 3
C1 N1 Ru1 N1 -74.1(2) . 4_755
C5 N1 Ru1 N1 102.1(2) . 4_755
C22 O1 C21 C20 -3.4(8) . .
C21 O1 C22 C23 166.2(6) . .
C24 O2 C25 C25 110.8(5) 3_556 3_556
C26 O2 C25 C25 -111.3(5) . 3_556
C26 O2 C25 C24 137.9(7) . 3_556
C25 O2 C25 C24 -110.8(5) 3_556 3_556
C24 O2 C25 O2 103.3(17) 3_556 3_556
C26 O2 C25 O2 -118.8(16) . 3_556
C25 O2 C25 O2 -7.5(17) 3_556 3_556
C24 O2 C25 C24 64.6(8) 3_556 .
C26 O2 C25 C24 -157.5(6) . .
C25 O2 C25 C24 -46.2(6) 3_556 .
O2 C24 C25 C25 98(4) 3_556 3_556
C24 C24 C25 C25 -114(5) 3_556 3_556
C25 C24 C25 C24 114(5) 3_556 3_556
O2 C24 C25 C24 -147.5(12) 3_556 3_556
C25 C24 C25 O2 62(4) 3_556 .
O2 C24 C25 O2 160.5(8) 3_556 .
C24 C24 C25 O2 -52.0(8) 3_556 .
C25 C24 C25 O2 -98(4) 3_556 3_556
C24 C24 C25 O2 147.5(12) 3_556 3_556
C24 O2 C26 C27 166.9(8) 3_556 .
C25 O2 C26 C27 106.1(7) . .
C25 O2 C26 C27 78.6(9) 3_556 .
